data_1555837
loop_
_publ_author_name
'Dwight, Stephen J.'
'Levin, Sergiy'

_publ_section_title
;
 Scalable Regioselective Synthesis of Rhodamine Dyes.
;
_journal_issue 20
_journal_name_full 'Organic letters'
_journal_page_first 5316
_journal_page_last 5319
_journal_paper_doi 10.1021/acs.orglett.6b02635
_journal_volume 18
_journal_year 2016
_chemical_formula_moiety 'C35 H34 N2 O5'
_chemical_formula_sum 'C35 H34 N2 O5'
_chemical_formula_weight 562.64
_space_group_crystal_system monoclinic
_space_group_IT_number 14
_space_group_name_Hall '-P 2yn'
_space_group_name_H-M_alt 'P 1 21/n 1'
_atom_sites_solution_hydrogens mixed
_audit_creation_date 2016-02-04
_audit_creation_method
;
Olex2 1.2
(compiled 2015.09.30 svn.r3233 for OlexSys, GUI svn.r5103)
;
_cell_angle_alpha 90
_cell_angle_beta 90.3246(17)
_cell_angle_gamma 90
_cell_formula_units_Z 4
_cell_length_a 9.36155(18)
_cell_length_b 12.6426(2)
_cell_length_c 22.9131(5)
_cell_measurement_reflns_used 8705
_cell_measurement_temperature 100.00(10)
_cell_measurement_theta_max 71.9310
_cell_measurement_theta_min 5.0620
_cell_volume 2711.82(9)
_computing_cell_refinement 'CrysAlisPro 1.171.38.41 (Rigaku OD, 2015)'
_computing_data_collection 'CrysAlisPro 1.171.38.41 (Rigaku OD, 2015)'
_computing_data_reduction 'CrysAlisPro 1.171.38.41 (Rigaku OD, 2015)'
_computing_molecular_graphics 'Olex2 (Dolomanov et al., 2009)'
_computing_publication_material 'Olex2 (Dolomanov et al., 2009)'
_computing_structure_refinement 'ShelXL (Sheldrick, 2015)'
_computing_structure_solution 'ShelXS (Sheldrick, 2008)'
_diffrn_ambient_environment N~2~
_diffrn_ambient_temperature 100.00(10)
_diffrn_detector 'CCD plate'
_diffrn_detector_area_resol_mean 8.0061
_diffrn_detector_type Eos
_diffrn_measured_fraction_theta_full 0.996
_diffrn_measured_fraction_theta_max 0.982
_diffrn_measurement_details
;
List of Runs (angles in degrees, time in seconds):

  # Type    Start    End  Width  t~exp~   \w     \q     \k     \f   Frames
--------------------------------------------------------------------------
  1  \w    -20.00  19.00   1.00    1.00    --    0.00 -57.00-180.00   39
  2  \w     32.00  77.00   1.00    1.00    --    0.00-178.00  90.00   45
  3  \w    -68.00 -23.00   1.00    1.00    --    0.00 -57.00-180.00   45
  4  \w   -112.00 -18.00   1.00    6.00    --  -55.00 125.00 -90.00   94
  5  \w     76.00 126.00   1.00    6.00    --   55.00 125.00 -30.00   50
  6  \w     28.00 114.00   1.00    6.00    --   55.00  77.00 150.00   86
  7  \w    -16.00  42.00   1.00    6.00    --   55.00 -99.00 -90.00   58
  8  \w      3.00  80.00   1.00    6.00    --   55.00 -38.00 -30.00   77
  9  \w     52.00  77.00   1.00    6.00    --   55.00-125.00 120.00   25
 10  \w     77.00 108.00   1.00    6.00    --   55.00 125.00  60.00   31
 11  \w     38.00 121.00   1.00    6.00    --   55.00  57.00 120.00   83
 12  \w     -2.00  24.00   1.00    6.00    --   55.00-125.00 120.00   26
 13  \w     82.00 100.00   1.00   20.00    --  110.00 -92.00 -30.00   18
 14  \w    118.00 169.00   1.00   20.00    --  110.00  25.00 -90.00   51
 15  \w     45.00 130.00   1.00   20.00    --  110.00 -64.00  90.00   85
 16  \w     41.00  67.00   1.00   20.00    --  110.00 -92.00-120.00   26
 17  \w     76.00 115.00   1.00   20.00    --  110.00  25.00 -90.00   39
 18  \w    132.00 178.00   1.00   20.00    --  110.00  38.00 120.00   46
 19  \w     38.00 133.00   1.00   20.00    --  110.00 -38.00-150.00   95
 20  \w     85.00 111.00   1.00   20.00    --  110.00  38.00 120.00   26
 21  \w     93.00 119.00   1.00   20.00    --  110.00 -92.00  30.00   26
 22  \w     46.00  72.00   1.00   20.00    --  110.00 -92.00  30.00   26
 23  \w     67.00 105.00   1.00   20.00    --  110.00 -92.00 150.00   38
 24  \w     41.00 143.00   1.00   20.00    --  110.00 -25.00  60.00  102
 25  \w     82.00  98.00   1.00   20.00    --  110.00 -92.00-120.00   16
 26  \w     45.00  70.00   1.00   20.00    --  110.00 -92.00 -30.00   25
 27  \w     37.00 129.00   1.00   20.00    --  110.00 -25.00 -60.00   92
 28  \w     38.00  64.00   1.00   20.00    --  110.00 -87.00  71.00   26
 29  \w     77.00 103.00   1.00   20.00    --  110.00  87.00-171.00   26
 30  \w     32.00  77.00   1.00    1.00    --    0.00-178.00 -90.00   45
 31  \w    -36.00  18.00   1.00    1.00    --    0.00  87.00-171.00   54
 32  \w     52.00  99.00   1.00    6.00    --   55.00  57.00-150.00   47
 33  \w     95.00 126.00   1.00    6.00    --   55.00 125.00-150.00   31
 34  \w     80.00 131.00   1.00   20.00    --  110.00  77.00-180.00   51
 35  \w     96.00 122.00   1.00   20.00    --  110.00  64.00-120.00   26
 36  \w     88.00 113.00   1.00   20.00    --  110.00  50.00 150.00   25
 37  \w    102.00 147.00   1.00   20.00    --  110.00  38.00   0.00   45
 38  \w     80.00 132.00   1.00   20.00    --  110.00  77.00 150.00   52
 39  \w     92.00 118.00   1.00   20.00    --  110.00  64.00 -90.00   26
 40  \w    145.00 176.00   1.00   20.00    --  110.00  64.00-120.00   31
;
_diffrn_measurement_device 'four-circle diffractometer'
_diffrn_measurement_device_type 'Xcalibur, Eos, Gemini ultra'
_diffrn_measurement_method '\w scans'
_diffrn_orient_matrix_type 'CrysAlisPro convention (1999,Acta A55,543-557)'
_diffrn_orient_matrix_UB_11 0.0598570000
_diffrn_orient_matrix_UB_12 0.0887451000
_diffrn_orient_matrix_UB_13 -0.0389253000
_diffrn_orient_matrix_UB_21 0.1158282000
_diffrn_orient_matrix_UB_22 0.0235723000
_diffrn_orient_matrix_UB_23 0.0462231000
_diffrn_orient_matrix_UB_31 0.1003683000
_diffrn_orient_matrix_UB_32 -0.0800959000
_diffrn_orient_matrix_UB_33 -0.0295130000
_diffrn_radiation_monochromator mirror
_diffrn_radiation_probe x-ray
_diffrn_radiation_type CuK\a
_diffrn_radiation_wavelength 1.54184
_diffrn_reflns_av_R_equivalents 0.0401
_diffrn_reflns_av_unetI/netI 0.0301
_diffrn_reflns_Laue_measured_fraction_full 0.996
_diffrn_reflns_Laue_measured_fraction_max 0.982
_diffrn_reflns_limit_h_max 11
_diffrn_reflns_limit_h_min -11
_diffrn_reflns_limit_k_max 15
_diffrn_reflns_limit_k_min -15
_diffrn_reflns_limit_l_max 26
_diffrn_reflns_limit_l_min -28
_diffrn_reflns_number 21502
_diffrn_reflns_point_group_measured_fraction_full 0.996
_diffrn_reflns_point_group_measured_fraction_max 0.982
_diffrn_reflns_theta_full 68.000
_diffrn_reflns_theta_max 72.036
_diffrn_reflns_theta_min 3.858
_diffrn_source 'fine-focus sealed X-ray tube'
_diffrn_source_type 'Enhance Ultra (Cu) X-ray Source'
_exptl_absorpt_coefficient_mu 0.743
_exptl_absorpt_correction_T_max 0.961
_exptl_absorpt_correction_T_min 0.903
_exptl_absorpt_correction_type gaussian
_exptl_absorpt_process_details
;
CrysAlisPro 1.171.38.41 (Rigaku Oxford Diffraction, 2015)
Numerical absorption correction based on gaussian integration over
			a multifaceted crystal model
Empirical absorption correction using spherical harmonics,
 implemented in SCALE3 ABSPACK scaling algorithm.
;
_exptl_crystal_colour 'dark violet'
_exptl_crystal_colour_modifier dark
_exptl_crystal_colour_primary violet
_exptl_crystal_density_diffrn 1.378
_exptl_crystal_description plate
_exptl_crystal_F_000 1192
_exptl_crystal_preparation 'Crystal looks dark transparent red in transmitted light, opaque purple in reflected light.'
_exptl_crystal_recrystallization_method
;
Crystallized from CH2Cl2/CH3OH.
Crystals look dark red in transmitted light.
;
_exptl_crystal_size_max 0.184
_exptl_crystal_size_mid 0.134
_exptl_crystal_size_min 0.055
_refine_diff_density_max 0.395
_refine_diff_density_min -0.207
_refine_diff_density_rms 0.042
_refine_ls_extinction_method none
_refine_ls_goodness_of_fit_ref 1.019
_refine_ls_hydrogen_treatment mixed
_refine_ls_matrix_type full
_refine_ls_number_parameters 383
_refine_ls_number_reflns 5256
_refine_ls_number_restraints 0
_refine_ls_restrained_S_all 1.019
_refine_ls_R_factor_all 0.0497
_refine_ls_R_factor_gt 0.0411
_refine_ls_shift/su_max 0.001
_refine_ls_shift/su_mean 0.000
_refine_ls_structure_factor_coef Fsqd
_refine_ls_weighting_details 'w=1/[\s^2^(Fo^2^)+(0.0481P)^2^+1.1876P] where P=(Fo^2^+2Fc^2^)/3'
_refine_ls_weighting_scheme calc
_refine_ls_wR_factor_gt 0.1016
_refine_ls_wR_factor_ref 0.1077
_reflns_Friedel_coverage 0.000
_reflns_number_gt 4514
_reflns_number_total 5256
_reflns_threshold_expression 'I > 2\s(I)'
_cod_data_source_file ol6b02635_si_002.cif
_cod_data_source_block cs2271
_cod_database_code 1555837
_chemical_oxdiff_formula 'C35 H34 N2 O5'
_chemical_oxdiff_usercomment 'Laruent Bernad (Promega sample sjd-0399)'
_shelx_space_group_comment
;
The symmetry employed for this shelxl refinement is uniquely defined
by the following loop, which should always be used as a source of
symmetry information in preference to the above space-group names.
They are only intended as comments.
;
_reflns_odcompleteness_completeness 99.55
_reflns_odcompleteness_iscentric 1
_reflns_odcompleteness_theta 66.97
_olex2_refinement_description
;
1. Fixed Uiso
 At 1.2 times of:
  All C(H) groups, All C(H,H) groups
2.a Secondary CH2 refined with riding coordinates:
 C14(H14A,H14B), C15(H15A,H15B), C16(H16A,H16B), C17(H17A,H17B), C18(H18A,
 H18B), C19(H19A,H19B), C20(H20A,H20B), C21(H21A,H21B), C22(H22A,H22B),
 C23(H23A,H23B), C24(H24A,H24B), C25(H25A,H25B), C26(H26A,H26B), C27(H27A,H27B)
2.b Aromatic/amide H refined with riding coordinates:
 C5(H5), C9(H9), C30(H30), C31(H31), C33(H33)
;
_shelx_shelxl_version_number 2014/7
_olex2_date_sample_data_collection 2016-02-01
_olex2_date_sample_submission 2016-01-28
_olex2_exptl_crystal_mounting_method 'Nylon cryloop with Krytox oil.'
_olex2_submission_original_sample_id SJD-0399
_olex2_submission_special_instructions 'No special instructions were received'
_oxdiff_exptl_absorpt_empirical_details
;
Empirical correction (ABSPACK) includes:
- Absorption correction using spherical harmonics
- Frame scaling
;
_oxdiff_exptl_absorpt_empirical_full_max 1.806
_oxdiff_exptl_absorpt_empirical_full_min 0.737

loop_
_space_group_symop_operation_xyz
'x, y, z'
'-x+1/2, y+1/2, -z+1/2'
'-x, -y, -z'
'x-1/2, -y-1/2, z-1/2'

loop_
_atom_site_label
_atom_site_type_symbol
_atom_site_fract_x
_atom_site_fract_y
_atom_site_fract_z
_atom_site_U_iso_or_equiv
_atom_site_adp_type
_atom_site_occupancy
_atom_site_site_symmetry_order
_atom_site_calc_flag
_atom_site_refinement_flags_posn
O1 O 0.48218(12) 0.56233(8) 0.73889(4) 0.0223(2) Uani 1 1 d .
O2 O 0.62431(11) 0.78213(8) 0.88266(5) 0.0238(2) Uani 1 1 d .
H2 H 0.750(3) 0.791(2) 0.8836(13) 0.082(9) Uiso 1 1 d .
O3 O 0.61035(13) 0.95954(9) 0.87765(7) 0.0371(3) Uani 1 1 d .
O4 O -0.10886(12) 0.88210(10) 0.96364(5) 0.0318(3) Uani 1 1 d .
O5 O -0.11700(12) 0.78435(9) 0.88210(5) 0.0275(3) Uani 1 1 d .
N1 N 0.39875(15) 0.26761(10) 0.85932(6) 0.0253(3) Uani 1 1 d .
N2 N 0.58453(16) 0.83064(10) 0.60246(6) 0.0257(3) Uani 1 1 d .
C1 C 0.43747(16) 0.52607(12) 0.79177(6) 0.0206(3) Uani 1 1 d .
C2 C 0.44844(17) 0.41855(12) 0.79964(7) 0.0224(3) Uani 1 1 d .
C3 C 0.40077(17) 0.37421(12) 0.85293(7) 0.0220(3) Uani 1 1 d .
C4 C 0.35967(17) 0.44451(12) 0.90011(7) 0.0223(3) Uani 1 1 d .
C5 C 0.35034(16) 0.55069(12) 0.88900(7) 0.0211(3) Uani 1 1 d .
H5 H 0.3192 0.5959 0.9195 0.025 Uiso 1 1 calc R
C6 C 0.38476(15) 0.59682(11) 0.83431(6) 0.0190(3) Uani 1 1 d .
C7 C 0.38181(15) 0.70597(11) 0.82235(6) 0.0189(3) Uani 1 1 d .
C8 C 0.43144(15) 0.74188(11) 0.76795(6) 0.0191(3) Uani 1 1 d .
C9 C 0.44258(16) 0.84957(12) 0.75144(7) 0.0213(3) Uani 1 1 d .
H9 H 0.4090 0.9018 0.7778 0.026 Uiso 1 1 calc R
C10 C 0.49920(17) 0.88225(12) 0.69953(7) 0.0226(3) Uani 1 1 d .
C11 C 0.54055(17) 0.80351(12) 0.65695(7) 0.0217(3) Uani 1 1 d .
C12 C 0.53667(17) 0.69474(12) 0.67282(7) 0.0212(3) Uani 1 1 d .
C13 C 0.48347(16) 0.66805(11) 0.72674(7) 0.0200(3) Uani 1 1 d .
C14 C 0.5104(2) 0.35066(12) 0.75204(7) 0.0298(4) Uani 1 1 d .
H14A H 0.5880 0.3894 0.7322 0.036 Uiso 1 1 calc R
H14B H 0.4355 0.3340 0.7228 0.036 Uiso 1 1 calc R
C15 C 0.5685(2) 0.24922(12) 0.77813(7) 0.0294(4) Uani 1 1 d .
H15A H 0.6525 0.2652 0.8030 0.035 Uiso 1 1 calc R
H15B H 0.5994 0.2011 0.7465 0.035 Uiso 1 1 calc R
C16 C 0.4539(2) 0.19606(12) 0.81425(7) 0.0289(4) Uani 1 1 d .
H16A H 0.3745 0.1736 0.7884 0.035 Uiso 1 1 calc R
H16B H 0.4942 0.1321 0.8331 0.035 Uiso 1 1 calc R
C17 C 0.31777(18) 0.21564(12) 0.90593(7) 0.0275(3) Uani 1 1 d .
H17A H 0.2943 0.1426 0.8937 0.033 Uiso 1 1 calc R
H17B H 0.2268 0.2540 0.9117 0.033 Uiso 1 1 calc R
C18 C 0.39862(18) 0.21180(12) 0.96348(7) 0.0268(3) Uani 1 1 d .
H18A H 0.4826 0.1648 0.9595 0.032 Uiso 1 1 calc R
H18B H 0.3360 0.1819 0.9940 0.032 Uiso 1 1 calc R
C19 C 0.44835(19) 0.32223(13) 0.98208(7) 0.0281(3) Uani 1 1 d .
H19A H 0.5428 0.3368 0.9646 0.034 Uiso 1 1 calc R
H19B H 0.4596 0.3240 1.0251 0.034 Uiso 1 1 calc R
C20 C 0.34311(19) 0.40866(12) 0.96325(7) 0.0277(3) Uani 1 1 d .
H20A H 0.2446 0.3821 0.9687 0.033 Uiso 1 1 calc R
H20B H 0.3559 0.4707 0.9891 0.033 Uiso 1 1 calc R
C21 C 0.59186(19) 0.60972(13) 0.63229(7) 0.0270(3) Uani 1 1 d .
H21A H 0.6393 0.5536 0.6554 0.032 Uiso 1 1 calc R
H21B H 0.5108 0.5774 0.6108 0.032 Uiso 1 1 calc R
C22 C 0.69660(18) 0.65600(13) 0.58943(7) 0.0271(3) Uani 1 1 d .
H22A H 0.7851 0.6774 0.6101 0.033 Uiso 1 1 calc R
H22B H 0.7220 0.6022 0.5598 0.033 Uiso 1 1 calc R
C23 C 0.63028(19) 0.75093(13) 0.55988(7) 0.0277(3) Uani 1 1 d .
H23A H 0.7006 0.7829 0.5330 0.033 Uiso 1 1 calc R
H23B H 0.5468 0.7279 0.5364 0.033 Uiso 1 1 calc R
C24 C 0.5605(2) 0.93679(13) 0.57839(7) 0.0330(4) Uani 1 1 d .
H24A H 0.4640 0.9611 0.5896 0.040 Uiso 1 1 calc R
H24B H 0.5634 0.9329 0.5353 0.040 Uiso 1 1 calc R
C25 C 0.6700(2) 1.01735(14) 0.59924(8) 0.0376(4) Uani 1 1 d .
H25A H 0.6449 1.0879 0.5835 0.045 Uiso 1 1 calc R
H25B H 0.7653 0.9979 0.5840 0.045 Uiso 1 1 calc R
C26 C 0.6767(2) 1.02287(13) 0.66560(8) 0.0330(4) Uani 1 1 d .
H26A H 0.7094 1.0942 0.6775 0.040 Uiso 1 1 calc R
H26B H 0.7476 0.9709 0.6801 0.040 Uiso 1 1 calc R
C27 C 0.5316(2) 1.00013(12) 0.69375(7) 0.0295(4) Uani 1 1 d .
H27A H 0.5298 1.0328 0.7330 0.035 Uiso 1 1 calc R
H27B H 0.4555 1.0337 0.6700 0.035 Uiso 1 1 calc R
C28 C 0.31983(16) 0.78076(11) 0.86549(6) 0.0179(3) Uani 1 1 d .
C29 C 0.39965(16) 0.86026(11) 0.89318(6) 0.0194(3) Uani 1 1 d .
C30 C 0.33191(17) 0.93016(11) 0.93099(7) 0.0210(3) Uani 1 1 d .
H30 H 0.3863 0.9836 0.9499 0.025 Uiso 1 1 calc R
C31 C 0.18633(16) 0.92313(11) 0.94149(6) 0.0206(3) Uani 1 1 d .
H31 H 0.1417 0.9711 0.9676 0.025 Uiso 1 1 calc R
C32 C 0.10627(16) 0.84511(11) 0.91342(6) 0.0193(3) Uani 1 1 d .
C33 C 0.17397(16) 0.77399(11) 0.87611(6) 0.0187(3) Uani 1 1 d .
H33 H 0.1195 0.7200 0.8576 0.022 Uiso 1 1 calc R
C34 C 0.55823(16) 0.87112(12) 0.88367(7) 0.0222(3) Uani 1 1 d .
C35 C -0.05263(16) 0.83853(12) 0.92198(7) 0.0216(3) Uani 1 1 d .

loop_
_atom_site_aniso_label
_atom_site_aniso_U_11
_atom_site_aniso_U_22
_atom_site_aniso_U_33
_atom_site_aniso_U_23
_atom_site_aniso_U_13
_atom_site_aniso_U_12
O1 0.0313(6) 0.0174(5) 0.0183(5) -0.0002(4) 0.0046(4) 0.0024(4)
O2 0.0180(5) 0.0240(5) 0.0295(6) -0.0008(4) 0.0019(4) 0.0003(4)
O3 0.0262(6) 0.0249(6) 0.0603(9) 0.0048(6) 0.0019(6) -0.0051(5)
O4 0.0240(6) 0.0420(7) 0.0296(6) -0.0094(5) 0.0080(5) 0.0020(5)
O5 0.0182(6) 0.0321(6) 0.0323(6) -0.0076(5) 0.0033(4) 0.0001(4)
N1 0.0338(8) 0.0186(6) 0.0234(7) -0.0001(5) 0.0013(5) -0.0007(5)
N2 0.0356(8) 0.0230(6) 0.0187(6) 0.0010(5) 0.0052(5) 0.0009(6)
C1 0.0214(7) 0.0231(7) 0.0175(7) 0.0009(6) 0.0012(5) -0.0006(6)
C2 0.0271(8) 0.0201(7) 0.0198(7) -0.0018(6) 0.0001(6) 0.0007(6)
C3 0.0238(8) 0.0192(7) 0.0229(7) -0.0007(6) -0.0021(6) 0.0002(6)
C4 0.0232(8) 0.0218(7) 0.0221(8) 0.0007(6) 0.0031(6) -0.0011(6)
C5 0.0221(7) 0.0204(7) 0.0209(7) -0.0016(6) 0.0042(6) 0.0007(6)
C6 0.0186(7) 0.0192(7) 0.0193(7) -0.0012(5) 0.0019(5) 0.0003(6)
C7 0.0159(7) 0.0209(7) 0.0197(7) -0.0008(6) 0.0000(5) 0.0003(5)
C8 0.0179(7) 0.0204(7) 0.0192(7) -0.0003(6) 0.0016(5) 0.0010(5)
C9 0.0231(7) 0.0200(7) 0.0208(7) -0.0015(6) 0.0019(6) 0.0031(6)
C10 0.0247(8) 0.0205(7) 0.0225(8) 0.0008(6) 0.0023(6) 0.0015(6)
C11 0.0228(8) 0.0237(7) 0.0185(7) 0.0008(6) 0.0021(6) 0.0011(6)
C12 0.0232(8) 0.0217(7) 0.0187(7) -0.0011(6) 0.0009(6) 0.0017(6)
C13 0.0212(7) 0.0181(7) 0.0207(7) 0.0007(6) 0.0003(6) 0.0009(6)
C14 0.0467(10) 0.0221(8) 0.0206(8) -0.0031(6) 0.0025(7) 0.0052(7)
C15 0.0401(10) 0.0204(7) 0.0279(8) -0.0020(6) 0.0041(7) 0.0053(7)
C16 0.0395(10) 0.0182(7) 0.0289(8) -0.0041(6) 0.0003(7) 0.0009(6)
C17 0.0309(9) 0.0204(7) 0.0311(9) 0.0024(6) 0.0022(7) -0.0039(6)
C18 0.0309(9) 0.0231(7) 0.0265(8) 0.0043(6) 0.0034(7) -0.0004(6)
C19 0.0351(9) 0.0260(8) 0.0231(8) 0.0038(6) 0.0001(6) -0.0040(7)
C20 0.0386(9) 0.0228(7) 0.0219(8) 0.0005(6) 0.0080(7) -0.0009(7)
C21 0.0359(9) 0.0223(7) 0.0228(8) -0.0034(6) 0.0061(6) 0.0024(6)
C22 0.0322(9) 0.0281(8) 0.0211(8) -0.0035(6) 0.0040(6) 0.0029(7)
C23 0.0358(9) 0.0299(8) 0.0176(7) -0.0017(6) 0.0060(6) 0.0004(7)
C24 0.0494(11) 0.0289(8) 0.0208(8) 0.0057(6) 0.0059(7) 0.0061(8)
C25 0.0565(12) 0.0256(8) 0.0310(9) 0.0029(7) 0.0173(8) -0.0015(8)
C26 0.0443(11) 0.0240(8) 0.0308(9) 0.0002(7) 0.0105(7) -0.0054(7)
C27 0.0436(10) 0.0197(7) 0.0252(8) 0.0006(6) 0.0114(7) 0.0021(7)
C28 0.0196(7) 0.0172(6) 0.0170(7) 0.0031(5) 0.0025(5) 0.0019(5)
C29 0.0199(7) 0.0179(6) 0.0203(7) 0.0036(5) 0.0014(5) -0.0001(5)
C30 0.0245(8) 0.0166(6) 0.0218(7) -0.0007(5) -0.0013(6) -0.0004(6)
C31 0.0246(8) 0.0188(7) 0.0183(7) -0.0001(5) 0.0021(6) 0.0034(6)
C32 0.0203(7) 0.0203(7) 0.0173(7) 0.0025(5) 0.0024(5) 0.0020(6)
C33 0.0203(7) 0.0175(6) 0.0182(7) 0.0006(5) 0.0008(5) -0.0001(5)
C34 0.0205(8) 0.0229(7) 0.0232(7) 0.0003(6) 0.0013(6) -0.0023(6)
C35 0.0206(8) 0.0219(7) 0.0222(7) 0.0024(6) 0.0040(6) 0.0025(6)

loop_
_atom_type_symbol
_atom_type_description
_atom_type_scat_dispersion_real
_atom_type_scat_dispersion_imag
_atom_type_scat_source
C C 0.0181 0.0091 'International Tables Vol C Tables 4.2.6.8 and 6.1.1.4'
H H 0.0000 0.0000 'International Tables Vol C Tables 4.2.6.8 and 6.1.1.4'
N N 0.0311 0.0180 'International Tables Vol C Tables 4.2.6.8 and 6.1.1.4'
O O 0.0492 0.0322 'International Tables Vol C Tables 4.2.6.8 and 6.1.1.4'

loop_
_exptl_crystal_face_index_h
_exptl_crystal_face_index_k
_exptl_crystal_face_index_l
_exptl_crystal_face_perp_dist
0 0 -1 0.0273
0 0 1 0.0273
0 1 0 0.0753
0 -1 0 0.0753
1 0 0 0.0685
-5 2 0 0.0473

loop_
_geom_angle_atom_site_label_1
_geom_angle_atom_site_label_2
_geom_angle_atom_site_label_3
_geom_angle
C1 O1 C13 120.89(12)
C3 N1 C16 122.08(14)
C3 N1 C17 122.06(14)
C17 N1 C16 114.89(13)
C11 N2 C23 121.84(13)
C11 N2 C24 121.92(14)
C24 N2 C23 114.99(13)
O1 C1 C2 115.20(13)
O1 C1 C6 120.66(13)
C2 C1 C6 124.13(14)
C1 C2 C3 118.70(14)
C1 C2 C14 119.80(14)
C3 C2 C14 121.50(14)
N1 C3 C2 119.38(14)
N1 C3 C4 121.59(14)
C2 C3 C4 119.00(13)
C3 C4 C20 123.56(13)
C5 C4 C3 118.58(14)
C5 C4 C20 117.46(14)
C4 C5 C6 123.49(14)
C1 C6 C5 115.47(13)
C7 C6 C1 119.52(14)
C7 C6 C5 124.75(14)
C6 C7 C8 118.84(13)
C6 C7 C28 120.07(13)
C8 C7 C28 121.02(13)
C7 C8 C9 124.83(14)
C7 C8 C13 119.63(13)
C13 C8 C9 115.42(13)
C10 C9 C8 123.46(14)
C9 C10 C11 118.97(14)
C9 C10 C27 116.62(14)
C11 C10 C27 123.95(14)
N2 C11 C10 121.89(14)
N2 C11 C12 119.10(14)
C12 C11 C10 119.00(14)
C11 C12 C21 121.36(14)
C13 C12 C11 118.43(14)
C13 C12 C21 120.20(14)
O1 C13 C8 120.38(13)
O1 C13 C12 115.26(13)
C12 C13 C8 124.36(14)
C2 C14 C15 109.60(13)
C14 C15 C16 109.73(15)
N1 C16 C15 111.33(13)
N1 C17 C18 112.92(14)
C17 C18 C19 111.22(13)
C18 C19 C20 112.20(14)
C4 C20 C19 114.24(14)
C22 C21 C12 110.44(13)
C23 C22 C21 109.44(14)
N2 C23 C22 111.61(13)
N2 C24 C25 113.15(15)
C24 C25 C26 111.60(15)
C25 C26 C27 112.33(16)
C10 C27 C26 113.34(14)
C29 C28 C7 123.18(13)
C33 C28 C7 117.65(13)
C33 C28 C29 119.08(13)
C28 C29 C34 121.50(13)
C30 C29 C28 119.53(14)
C30 C29 C34 118.96(13)
C31 C30 C29 121.20(14)
C30 C31 C32 119.43(14)
C31 C32 C33 119.58(14)
C31 C32 C35 120.58(13)
C33 C32 C35 119.82(13)
C28 C33 C32 121.15(13)
O2 C34 C29 113.43(13)
O3 C34 O2 127.14(15)
O3 C34 C29 119.43(14)
O4 C35 O5 126.22(15)
O4 C35 C32 120.46(14)
O5 C35 C32 113.32(13)

loop_
_geom_bond_atom_site_label_1
_geom_bond_atom_site_label_2
_geom_bond_distance
O1 C1 1.3635(18)
O1 C13 1.3654(17)
O2 C34 1.2842(19)
O3 C34 1.2278(19)
O4 C35 1.2237(19)
O5 C35 1.2888(19)
N1 C3 1.3558(19)
N1 C16 1.469(2)
N1 C17 1.468(2)
N2 C11 1.361(2)
N2 C23 1.468(2)
N2 C24 1.468(2)
C1 C2 1.375(2)
C1 C6 1.414(2)
C2 C3 1.418(2)
C2 C14 1.506(2)
C3 C4 1.453(2)
C4 C5 1.369(2)
C4 C20 1.525(2)
C5 C6 1.421(2)
C6 C7 1.407(2)
C7 C8 1.408(2)
C7 C28 1.488(2)
C8 C9 1.417(2)
C8 C13 1.416(2)
C9 C10 1.369(2)
C10 C11 1.448(2)
C10 C27 1.527(2)
C11 C12 1.423(2)
C12 C13 1.377(2)
C12 C21 1.513(2)
C14 C15 1.515(2)
C15 C16 1.515(2)
C17 C18 1.517(2)
C18 C19 1.531(2)
C19 C20 1.532(2)
C21 C22 1.510(2)
C22 C23 1.510(2)
C24 C25 1.520(3)
C25 C26 1.523(2)
C26 C27 1.534(2)
C28 C29 1.402(2)
C28 C33 1.391(2)
C29 C30 1.393(2)
C29 C34 1.508(2)
C30 C31 1.388(2)
C31 C32 1.394(2)
C32 C33 1.395(2)
C32 C35 1.504(2)

loop_
_geom_hbond_atom_site_label_D
_geom_hbond_atom_site_label_H
_geom_hbond_atom_site_label_A
_geom_hbond_distance_DH
_geom_hbond_distance_HA
_geom_hbond_distance_DA
_geom_hbond_angle_DHA
_geom_hbond_site_symmetry_A
O2 H2 O5 1.18(3) 1.25(3) 2.4221(15) 170(3) 1_655

loop_
_geom_torsion_atom_site_label_1
_geom_torsion_atom_site_label_2
_geom_torsion_atom_site_label_3
_geom_torsion_atom_site_label_4
_geom_torsion
O1 C1 C2 C3 -178.43(13)
O1 C1 C2 C14 1.6(2)
O1 C1 C6 C5 -175.99(13)
O1 C1 C6 C7 -1.6(2)
N1 C3 C4 C5 -173.54(15)
N1 C3 C4 C20 13.9(2)
N1 C17 C18 C19 54.07(19)
N2 C11 C12 C13 -175.97(14)
N2 C11 C12 C21 5.1(2)
N2 C24 C25 C26 -55.6(2)
C1 O1 C13 C8 -3.2(2)
C1 O1 C13 C12 177.32(13)
C1 C2 C3 N1 174.04(14)
C1 C2 C3 C4 -8.0(2)
C1 C2 C14 C15 156.30(15)
C1 C6 C7 C8 0.1(2)
C1 C6 C7 C28 176.90(13)
C2 C1 C6 C5 3.8(2)
C2 C1 C6 C7 178.22(15)
C2 C3 C4 C5 8.5(2)
C2 C3 C4 C20 -164.05(15)
C2 C14 C15 C16 53.10(19)
C3 N1 C16 C15 27.0(2)
C3 N1 C17 C18 -83.50(19)
C3 C2 C14 C15 -23.6(2)
C3 C4 C5 C6 -2.8(2)
C3 C4 C20 C19 34.5(2)
C4 C5 C6 C1 -3.2(2)
C4 C5 C6 C7 -177.27(15)
C5 C4 C20 C19 -138.16(15)
C5 C6 C7 C8 174.03(14)
C5 C6 C7 C28 -9.2(2)
C6 C1 C2 C3 1.8(2)
C6 C1 C2 C14 -178.14(15)
C6 C7 C8 C9 -176.04(14)
C6 C7 C8 C13 -0.2(2)
C6 C7 C28 C29 117.19(16)
C6 C7 C28 C33 -66.27(18)
C7 C8 C9 C10 175.97(15)
C7 C8 C13 O1 1.7(2)
C7 C8 C13 C12 -178.81(14)
C7 C28 C29 C30 177.00(13)
C7 C28 C29 C34 -3.9(2)
C7 C28 C33 C32 -176.33(13)
C8 C7 C28 C29 -66.13(19)
C8 C7 C28 C33 110.42(16)
C8 C9 C10 C11 4.8(2)
C8 C9 C10 C27 -167.76(15)
C9 C8 C13 O1 177.93(13)
C9 C8 C13 C12 -2.6(2)
C9 C10 C11 N2 173.57(15)
C9 C10 C11 C12 -7.2(2)
C9 C10 C27 C26 136.22(16)
C10 C11 C12 C13 4.8(2)
C10 C11 C12 C21 -174.10(14)
C11 N2 C23 C22 -30.5(2)
C11 N2 C24 C25 81.1(2)
C11 C10 C27 C26 -36.0(2)
C11 C12 C13 O1 179.63(13)
C11 C12 C13 C8 0.2(2)
C11 C12 C21 C22 22.4(2)
C12 C21 C22 C23 -51.78(18)
C13 O1 C1 C2 -176.69(14)
C13 O1 C1 C6 3.1(2)
C13 C8 C9 C10 0.0(2)
C13 C12 C21 C22 -156.51(15)
C14 C2 C3 N1 -6.0(2)
C14 C2 C3 C4 171.96(15)
C14 C15 C16 N1 -55.73(18)
C16 N1 C3 C2 4.4(2)
C16 N1 C3 C4 -173.54(14)
C16 N1 C17 C18 107.52(16)
C17 N1 C3 C2 -163.79(14)
C17 N1 C3 C4 18.3(2)
C17 N1 C16 C15 -164.04(14)
C17 C18 C19 C20 33.3(2)
C18 C19 C20 C4 -82.12(18)
C20 C4 C5 C6 170.16(14)
C21 C12 C13 O1 -1.5(2)
C21 C12 C13 C8 179.05(14)
C21 C22 C23 N2 56.65(18)
C23 N2 C11 C10 178.24(14)
C23 N2 C11 C12 -1.0(2)
C23 N2 C24 C25 -111.39(16)
C24 N2 C11 C10 -15.1(2)
C24 N2 C11 C12 165.63(15)
C24 N2 C23 C22 162.00(15)
C24 C25 C26 C27 -31.9(2)
C25 C26 C27 C10 82.17(18)
C27 C10 C11 N2 -14.4(2)
C27 C10 C11 C12 164.79(15)
C28 C7 C8 C9 7.2(2)
C28 C7 C8 C13 -176.96(13)
C28 C29 C30 C31 -0.5(2)
C28 C29 C34 O2 -41.2(2)
C28 C29 C34 O3 138.50(16)
C29 C28 C33 C32 0.4(2)
C29 C30 C31 C32 -0.4(2)
C30 C29 C34 O2 137.90(14)
C30 C29 C34 O3 -42.4(2)
C30 C31 C32 C33 1.3(2)
C30 C31 C32 C35 -177.38(13)
C31 C32 C33 C28 -1.3(2)
C31 C32 C35 O4 -18.5(2)
C31 C32 C35 O5 161.53(14)
C33 C28 C29 C30 0.5(2)
C33 C28 C29 C34 179.61(13)
C33 C32 C35 O4 162.89(14)
C33 C32 C35 O5 -17.1(2)
C34 C29 C30 C31 -179.62(13)
C35 C32 C33 C28 177.39(13)

loop_
_exptl_oxdiff_crystal_face_indexfrac_h
_exptl_oxdiff_crystal_face_indexfrac_k
_exptl_oxdiff_crystal_face_indexfrac_l
_exptl_oxdiff_crystal_face_x
_exptl_oxdiff_crystal_face_y
_exptl_oxdiff_crystal_face_z
0.0005 -0.0000 -0.9995 0.0389 -0.0461 0.0296
-0.0005 0.0000 0.9995 -0.0389 0.0461 -0.0296
-0.0001 0.9998 -0.0002 0.0887 0.0235 -0.0801
0.0001 -0.9998 0.0002 -0.0887 -0.0235 0.0801
1.0008 -0.0006 0.0003 0.0598 0.1159 0.1005
-5.0039 2.0024 -0.0019 -0.1217 -0.5325 -0.6626
